data_4028132
loop_
_publ_author_name
'Hu Chen'
'Zhaofeng Wang'
'Yingnan Zhang'
'Yong Huang'

_publ_section_title
;
 Highly trans-Stereoselective Synthesis of Bicyclic Isoxazolidines via
 Copper-Catalyzed Triple Cascade Catalysis
;
_journal_name_full 'Journal of Organic Chemistry'
_journal_page_first 3503
_journal_page_last 3509
_journal_paper_doi 10.1021/jo400215e
_journal_volume 78
_journal_year 2013
_chemical_formula_moiety 'C20 H18 N2 O3'
_chemical_formula_sum 'C20 H18 N2 O3'
_chemical_formula_weight 334.36
_space_group_IT_number 61
_symmetry_cell_setting orthorhombic
_symmetry_space_group_name_Hall '-P 2ac 2ab'
_symmetry_space_group_name_H-M 'P b c a'
_atom_sites_solution_hydrogens geom
_atom_sites_solution_primary direct
_atom_sites_solution_secondary difmap
_audit_creation_method SHELXL-97
_audit_update_record
;
2012-09-12 # Formatted by publCIF
;
_cell_angle_alpha 90.00
_cell_angle_beta 90.00
_cell_angle_gamma 90.00
_cell_formula_units_Z 8
_cell_length_a 10.6882(2)
_cell_length_b 16.7476(4)
_cell_length_c 18.4970(13)
_cell_measurement_reflns_used 13686
_cell_measurement_temperature 298(2)
_cell_measurement_theta_max 68.20
_cell_measurement_theta_min 6.90
_cell_volume 3311.0(3)
_computing_cell_refinement 'CrystalClear-SM Auto 2.0 r4'
_computing_data_collection 'CrystalClear-SM Auto 2.0 r4 (Rigaku, 2009)'
_computing_data_reduction 'CrystalClear-SM Auto 2.0 r4'
_computing_molecular_graphics 'CrystalStructure 4.0'
_computing_publication_material 'CrystalStructure 4.0 (Rigaku, 2009)'
_computing_structure_refinement 'SHELXL97 (Sheldrick, 1997)'
_computing_structure_solution 'SHELXS97 (Sheldrick, 1997)'
_diffrn_ambient_temperature 298(2)
_diffrn_measured_fraction_theta_full 0.997
_diffrn_measured_fraction_theta_max 0.997
_diffrn_measurement_device_type 'Rigaku Saturn944+ CCD'
_diffrn_measurement_method \w
_diffrn_radiation_monochromator graphite
_diffrn_radiation_source 'fine-focus sealed tube'
_diffrn_radiation_type CuK\a
_diffrn_radiation_wavelength 1.54187
_diffrn_reflns_av_R_equivalents 0.0440
_diffrn_reflns_av_sigmaI/netI 0.0286
_diffrn_reflns_limit_h_max 12
_diffrn_reflns_limit_h_min -12
_diffrn_reflns_limit_k_max 19
_diffrn_reflns_limit_k_min -20
_diffrn_reflns_limit_l_max 22
_diffrn_reflns_limit_l_min -20
_diffrn_reflns_number 19142
_diffrn_reflns_theta_full 68.26
_diffrn_reflns_theta_max 68.26
_diffrn_reflns_theta_min 6.86
_exptl_absorpt_coefficient_mu 0.741
_exptl_absorpt_correction_T_max 0.7559
_exptl_absorpt_correction_T_min 0.7082
_exptl_absorpt_correction_type multi-scan
_exptl_absorpt_process_details 'Jacobson, R. (1998) Private communication'
_exptl_crystal_colour colorless
_exptl_crystal_density_diffrn 1.342
_exptl_crystal_description block
_exptl_crystal_F_000 1408
_exptl_crystal_size_max 0.50
_exptl_crystal_size_mid 0.40
_exptl_crystal_size_min 0.40
_refine_diff_density_max 0.314
_refine_diff_density_min -0.310
_refine_diff_density_rms 0.070
_refine_ls_extinction_method none
_refine_ls_goodness_of_fit_ref 1.843
_refine_ls_hydrogen_treatment constr
_refine_ls_matrix_type full
_refine_ls_number_parameters 226
_refine_ls_number_reflns 3018
_refine_ls_number_restraints 0
_refine_ls_restrained_S_all 1.843
_refine_ls_R_factor_all 0.1284
_refine_ls_R_factor_gt 0.0847
_refine_ls_shift/su_max 0.000
_refine_ls_shift/su_mean 0.000
_refine_ls_structure_factor_coef Fsqd
_refine_ls_weighting_details 'calc w=1/[\s^2^(Fo^2^)+(0.0664P)^2^+0.8000P] where P=(Fo^2^+2Fc^2^)/3'
_refine_ls_weighting_scheme calc
_refine_ls_wR_factor_gt 0.2094
_refine_ls_wR_factor_ref 0.2388
_reflns_number_gt 1925
_reflns_number_total 3018
_reflns_threshold_expression >2sigma(I)
_cod_data_source_file jo400215e_si_003.cif
_cod_data_source_block shelxl
_cod_database_code 4028132

loop_
_symmetry_equiv_pos_as_xyz
'x, y, z'
'-x+1/2, y+1/2, z'
'x, -y+1/2, z+1/2'
'-x+1/2, -y, z+1/2'
'-x, -y, -z'
'x-1/2, -y-1/2, -z'
'-x, y-1/2, -z-1/2'
'x-1/2, y, -z-1/2'

loop_
_atom_site_label
_atom_site_type_symbol
_atom_site_fract_x
_atom_site_fract_y
_atom_site_fract_z
_atom_site_U_iso_or_equiv
_atom_site_adp_type
_atom_site_occupancy
_atom_site_symmetry_multiplicity
_atom_site_calc_flag
_atom_site_refinement_flags
O1 O 0.8744(2) 0.03697(14) 0.61885(12) 0.0629(7) Uani 1 1 d .
O2 O 0.4797(2) 0.09809(18) 0.55559(14) 0.0775(8) Uani 1 1 d .
O7 O 0.7332(3) 0.0827(2) 0.75218(13) 0.0882(9) Uani 1 1 d .
N3 N 0.8505(2) 0.09765(16) 0.56245(13) 0.0536(7) Uani 1 1 d .
N5 N 0.5912(2) 0.10290(17) 0.66103(15) 0.0622(7) Uani 1 1 d .
C4 C 0.6969(3) 0.1046(2) 0.45904(17) 0.0565(8) Uani 1 1 d .
H4 H 0.6813 0.1579 0.4699 0.068 Uiso 1 1 calc R
C6 C 0.6594(3) 0.0758(2) 0.39579(17) 0.0581(8) Uani 1 1 d .
H6 H 0.6956 0.0280 0.3811 0.070 Uiso 1 1 calc R
C8 C 0.5675(3) 0.1109(2) 0.34665(17) 0.0566(8) Uani 1 1 d .
C9 C 0.5688(3) 0.0764(2) 0.59147(19) 0.0610(8) Uani 1 1 d .
C10 C 0.7636(3) 0.05411(19) 0.51351(16) 0.0535(8) Uani 1 1 d .
H10 H 0.8080 0.0106 0.4892 0.064 Uiso 1 1 calc R
C11 C 0.6712(3) 0.0198(2) 0.56974(16) 0.0570(8) Uani 1 1 d .
H11 H 0.6373 -0.0318 0.5542 0.068 Uiso 1 1 calc R
C12 C 0.4952(3) 0.1766(2) 0.36500(19) 0.0662(9) Uani 1 1 d .
H12 H 0.5097 0.2026 0.4086 0.079 Uiso 1 1 calc R
C13 C 0.9706(3) 0.12074(19) 0.53599(17) 0.0550(8) Uani 1 1 d .
C14 C 0.5423(4) 0.0725(2) 0.28092(18) 0.0704(10) Uani 1 1 d .
H14 H 0.5889 0.0281 0.2674 0.084 Uiso 1 1 calc R
C15 C 0.6942(3) 0.0684(2) 0.69199(18) 0.0625(9) Uani 1 1 d .
C16 C 0.7514(3) 0.0114(2) 0.63740(17) 0.0597(8) Uani 1 1 d .
H16 H 0.7513 -0.0436 0.6554 0.072 Uiso 1 1 calc R
C17 C 0.9881(3) 0.1458(3) 0.4660(2) 0.0724(10) Uani 1 1 d .
H17 H 0.9220 0.1441 0.4334 0.087 Uiso 1 1 calc R
C18 C 1.0716(3) 0.1236(2) 0.5841(2) 0.0665(9) Uani 1 1 d .
H18 H 1.0617 0.1066 0.6316 0.080 Uiso 1 1 calc R
C19 C 1.1041(4) 0.1736(3) 0.4441(2) 0.0812(11) Uani 1 1 d .
H19 H 1.1148 0.1905 0.3966 0.097 Uiso 1 1 calc R
C20 C 0.4019(4) 0.2042(3) 0.3197(2) 0.0760(11) Uani 1 1 d .
H20 H 0.3551 0.2488 0.3327 0.091 Uiso 1 1 calc R
C21 C 1.1860(3) 0.1519(2) 0.5606(2) 0.0743(10) Uani 1 1 d .
H21 H 1.2526 0.1539 0.5929 0.089 Uiso 1 1 calc R
C22 C 0.5130(4) 0.1607(3) 0.6984(2) 0.0832(12) Uani 1 1 d .
H22A H 0.4458 0.1769 0.6673 0.100 Uiso 1 1 calc R
H22B H 0.5623 0.2064 0.7113 0.100 Uiso 1 1 calc R
H22C H 0.4792 0.1368 0.7414 0.100 Uiso 1 1 calc R
C23 C 1.2034(4) 0.1770(2) 0.4909(2) 0.0774(11) Uani 1 1 d .
H23 H 1.2808 0.1958 0.4756 0.093 Uiso 1 1 calc R
C24 C 0.4484(4) 0.1003(3) 0.2362(2) 0.0843(12) Uani 1 1 d .
H24 H 0.4330 0.0743 0.1927 0.101 Uiso 1 1 calc R
C25 C 0.3778(4) 0.1653(3) 0.2545(2) 0.0851(13) Uani 1 1 d .
H25 H 0.3147 0.1833 0.2240 0.102 Uiso 1 1 calc R

loop_
_atom_site_aniso_label
_atom_site_aniso_U_11
_atom_site_aniso_U_22
_atom_site_aniso_U_33
_atom_site_aniso_U_23
_atom_site_aniso_U_13
_atom_site_aniso_U_12
O1 0.0516(13) 0.0794(16) 0.0578(13) 0.0107(11) 0.0006(10) 0.0024(11)
O2 0.0549(14) 0.104(2) 0.0732(16) -0.0035(14) -0.0038(13) 0.0066(13)
O7 0.0754(17) 0.132(2) 0.0568(15) -0.0152(15) -0.0039(13) -0.0001(16)
N3 0.0485(14) 0.0633(16) 0.0489(14) 0.0009(11) -0.0017(11) 0.0013(11)
N5 0.0521(15) 0.0761(18) 0.0585(17) -0.0079(13) 0.0059(13) -0.0002(13)
C4 0.0531(18) 0.0637(19) 0.0526(18) 0.0001(14) -0.0004(14) -0.0044(15)
C6 0.0524(18) 0.069(2) 0.0532(18) -0.0034(15) 0.0034(14) -0.0039(15)
C8 0.0511(17) 0.071(2) 0.0474(17) 0.0044(14) 0.0021(14) -0.0093(15)
C9 0.0466(18) 0.074(2) 0.062(2) -0.0012(17) 0.0052(15) -0.0068(16)
C10 0.0508(17) 0.0586(17) 0.0512(17) -0.0062(13) -0.0008(14) -0.0004(14)
C11 0.0534(18) 0.0655(19) 0.0520(18) -0.0015(14) 0.0013(14) -0.0029(15)
C12 0.062(2) 0.077(2) 0.059(2) 0.0052(17) -0.0037(16) -0.0101(18)
C13 0.0450(17) 0.0637(19) 0.0563(19) -0.0061(14) 0.0055(14) 0.0020(14)
C14 0.075(2) 0.084(2) 0.0518(19) -0.0005(17) 0.0038(17) -0.0111(19)
C15 0.0530(19) 0.080(2) 0.0548(19) -0.0003(16) 0.0044(15) -0.0060(16)
C16 0.0564(19) 0.0628(19) 0.0599(19) 0.0060(15) 0.0039(15) 0.0001(15)
C17 0.059(2) 0.095(3) 0.063(2) 0.0060(19) 0.0013(17) -0.0105(19)
C18 0.0538(19) 0.077(2) 0.068(2) -0.0057(17) -0.0026(16) 0.0049(17)
C19 0.068(2) 0.101(3) 0.075(2) 0.014(2) 0.012(2) -0.010(2)
C20 0.063(2) 0.082(2) 0.083(3) 0.020(2) -0.005(2) -0.0052(19)
C21 0.050(2) 0.086(3) 0.087(3) -0.014(2) -0.0027(18) -0.0001(18)
C22 0.075(2) 0.094(3) 0.081(3) -0.014(2) 0.018(2) 0.008(2)
C23 0.054(2) 0.075(2) 0.103(3) -0.003(2) 0.013(2) -0.0019(18)
C24 0.088(3) 0.109(3) 0.056(2) 0.013(2) -0.015(2) -0.025(3)
C25 0.075(3) 0.101(3) 0.079(3) 0.031(2) -0.017(2) -0.023(2)

loop_
_atom_type_symbol
_atom_type_description
_atom_type_scat_dispersion_real
_atom_type_scat_dispersion_imag
_atom_type_scat_source
C C 0.0181 0.0091 'International Tables Vol C Tables 4.2.6.8 and 6.1.1.4'
H H 0.0000 0.0000 'International Tables Vol C Tables 4.2.6.8 and 6.1.1.4'
N N 0.0311 0.0180 'International Tables Vol C Tables 4.2.6.8 and 6.1.1.4'
O O 0.0492 0.0322 'International Tables Vol C Tables 4.2.6.8 and 6.1.1.4'

loop_
_geom_angle_atom_site_label_1
_geom_angle_atom_site_label_2
_geom_angle_atom_site_label_3
_geom_angle
C16 O1 N3 102.5(2)
C13 N3 O1 105.8(2)
C13 N3 C10 119.0(2)
O1 N3 C10 101.6(2)
C15 N5 C9 113.2(3)
C15 N5 C22 123.0(3)
C9 N5 C22 123.8(3)
C6 C4 C10 122.2(3)
C6 C4 H4 118.9
C10 C4 H4 118.9
C4 C6 C8 127.3(3)
C4 C6 H6 116.4
C8 C6 H6 116.4
C12 C8 C14 117.9(3)
C12 C8 C6 122.8(3)
C14 C8 C6 119.0(3)
O2 C9 N5 123.3(3)
O2 C9 C11 127.8(3)
N5 C9 C11 109.0(3)
N3 C10 C4 115.5(3)
N3 C10 C11 99.9(2)
C4 C10 C11 111.0(3)
N3 C10 H10 110.0
C4 C10 H10 110.0
C11 C10 H10 110.0
C9 C11 C16 104.4(3)
C9 C11 C10 114.2(3)
C16 C11 C10 103.1(2)
C9 C11 H11 111.5
C16 C11 H11 111.5
C10 C11 H11 111.5
C20 C12 C8 121.3(3)
C20 C12 H12 119.4
C8 C12 H12 119.4
C17 C13 C18 118.9(3)
C17 C13 N3 121.9(3)
C18 C13 N3 119.0(3)
C24 C14 C8 120.4(4)
C24 C14 H14 119.8
C8 C14 H14 119.8
O7 C15 N5 125.3(3)
O7 C15 C16 126.6(3)
N5 C15 C16 108.1(3)
O1 C16 C15 110.0(3)
O1 C16 C11 107.1(2)
C15 C16 C11 105.2(3)
O1 C16 H16 111.4
C15 C16 H16 111.4
C11 C16 H16 111.4
C13 C17 C19 120.1(3)
C13 C17 H17 120.0
C19 C17 H17 120.0
C21 C18 C13 119.7(4)
C21 C18 H18 120.1
C13 C18 H18 120.1
C23 C19 C17 121.4(4)
C23 C19 H19 119.3
C17 C19 H19 119.3
C12 C20 C25 120.1(4)
C12 C20 H20 120.0
C25 C20 H20 120.0
C23 C21 C18 121.4(4)
C23 C21 H21 119.3
C18 C21 H21 119.3
N5 C22 H22A 109.5
N5 C22 H22B 109.5
H22A C22 H22B 109.5
N5 C22 H22C 109.5
H22A C22 H22C 109.5
H22B C22 H22C 109.5
C21 C23 C19 118.5(4)
C21 C23 H23 120.7
C19 C23 H23 120.7
C25 C24 C14 121.3(4)
C25 C24 H24 119.3
C14 C24 H24 119.3
C24 C25 C20 119.0(4)
C24 C25 H25 120.5
C20 C25 H25 120.5

loop_
_geom_bond_atom_site_label_1
_geom_bond_atom_site_label_2
_geom_bond_distance
O1 C16 1.425(4)
O1 N3 1.479(3)
O2 C9 1.216(4)
O7 C15 1.213(4)
N3 C13 1.427(4)
N3 C10 1.488(4)
N5 C15 1.368(4)
N5 C9 1.382(4)
N5 C22 1.454(5)
C4 C6 1.327(4)
C4 C10 1.496(4)
C4 H4 0.9300
C6 C8 1.461(5)
C6 H6 0.9300
C8 C12 1.388(5)
C8 C14 1.401(5)
C9 C11 1.503(5)
C10 C11 1.546(4)
C10 H10 0.9800
C11 C16 1.524(4)
C11 H11 0.9800
C12 C20 1.382(5)
C12 H12 0.9300
C13 C17 1.373(5)
C13 C18 1.400(5)
C14 C24 1.382(6)
C14 H14 0.9300
C15 C16 1.518(5)
C16 H16 0.9800
C17 C19 1.385(5)
C17 H17 0.9300
C18 C21 1.381(5)
C18 H18 0.9300
C19 C23 1.371(6)
C19 H19 0.9300
C20 C25 1.394(6)
C20 H20 0.9300
C21 C23 1.369(6)
C21 H21 0.9300
C22 H22A 0.9600
C22 H22B 0.9600
C22 H22C 0.9600
C23 H23 0.9300
C24 C25 1.367(7)
C24 H24 0.9300
C25 H25 0.9300

loop_
_geom_torsion_atom_site_label_1
_geom_torsion_atom_site_label_2
_geom_torsion_atom_site_label_3
_geom_torsion_atom_site_label_4
_geom_torsion
C16 O1 N3 C13 -174.5(2)
C16 O1 N3 C10 -49.6(3)
C10 C4 C6 C8 162.9(3)
C4 C6 C8 C12 -7.9(5)
C4 C6 C8 C14 178.3(3)
C15 N5 C9 O2 177.7(3)
C22 N5 C9 O2 -1.5(5)
C15 N5 C9 C11 -3.0(4)
C22 N5 C9 C11 177.8(3)
C13 N3 C10 C4 -78.0(3)
O1 N3 C10 C4 166.4(2)
C13 N3 C10 C11 162.9(3)
O1 N3 C10 C11 47.3(3)
C6 C4 C10 N3 151.9(3)
C6 C4 C10 C11 -95.3(4)
O2 C9 C11 C16 -176.6(3)
N5 C9 C11 C16 4.1(3)
O2 C9 C11 C10 71.5(4)
N5 C9 C11 C10 -107.7(3)
N3 C10 C11 C9 84.3(3)
C4 C10 C11 C9 -38.0(4)
N3 C10 C11 C16 -28.3(3)
C4 C10 C11 C16 -150.6(3)
C14 C8 C12 C20 -0.7(5)
C6 C8 C12 C20 -174.5(3)
O1 N3 C13 C17 150.0(3)
C10 N3 C13 C17 36.7(4)
O1 N3 C13 C18 -34.9(4)
C10 N3 C13 C18 -148.2(3)
C12 C8 C14 C24 0.4(5)
C6 C8 C14 C24 174.4(3)
C9 N5 C15 O7 179.2(3)
C22 N5 C15 O7 -1.6(6)
C9 N5 C15 C16 0.4(4)
C22 N5 C15 C16 179.7(3)
N3 O1 C16 C15 -83.3(3)
N3 O1 C16 C11 30.5(3)
O7 C15 C16 O1 -61.6(4)
N5 C15 C16 O1 117.2(3)
O7 C15 C16 C11 -176.6(4)
N5 C15 C16 C11 2.2(4)
C9 C11 C16 O1 -120.8(3)
C10 C11 C16 O1 -1.1(3)
C9 C11 C16 C15 -3.7(3)
C10 C11 C16 C15 115.9(3)
C18 C13 C17 C19 -0.2(6)
N3 C13 C17 C19 174.9(4)
C17 C13 C18 C21 0.4(5)
N3 C13 C18 C21 -174.9(3)
C13 C17 C19 C23 0.0(7)
C8 C12 C20 C25 0.8(5)
C13 C18 C21 C23 -0.3(6)
C18 C21 C23 C19 0.1(6)
C17 C19 C23 C21 0.1(6)
C8 C14 C24 C25 -0.2(6)
C14 C24 C25 C20 0.3(6)
C12 C20 C25 C24 -0.6(6)
